data_4502831
loop_
_publ_author_name
'Li, Yun-Wu'
'Ma, Hong'
'Chen, Yong-Qiang'
'He, Kun-Huan'
'Li, Zuo-Xi'
'Bu, Xian-He'

_publ_section_title
;
 Structure Modulation in Zn(II)--1,4-Bis(imidazol-1-yl)benzene Frameworks
 by Varying Dicarboxylate Anions
;
_journal_issue 1
_journal_name_full 'Crystal Growth &amp; Design'
_journal_page_first 189
_journal_paper_doi 10.1021/cg200926z
_journal_volume 12
_journal_year 2012
_chemical_formula_sum 'C42 H36 N6 O10 Zn2'
_chemical_formula_weight 915.51
_chemical_name_systematic
; 
 ? 
;
_space_group_IT_number 19
_symmetry_cell_setting orthorhombic
_symmetry_space_group_name_Hall 'P 2ac 2ab'
_symmetry_space_group_name_H-M 'P 21 21 21'
_atom_sites_solution_hydrogens geom
_atom_sites_solution_primary direct
_atom_sites_solution_secondary difmap
_audit_creation_method SHELXL-97
_cell_angle_alpha 90.00
_cell_angle_beta 90.00
_cell_angle_gamma 90.00
_cell_formula_units_Z 4
_cell_length_a 10.302(2)
_cell_length_b 11.876(2)
_cell_length_c 32.266(7)
_cell_measurement_reflns_used 12593
_cell_measurement_temperature 293(2)
_cell_measurement_theta_max 27.8744
_cell_measurement_theta_min 2.3457
_cell_volume 3947.6(13)
_computing_cell_refinement 'Bruker XSCANS'
_computing_data_collection 'Bruker XSCANS'
_computing_data_reduction 'Bruker SHELXTL'
_computing_molecular_graphics 'Bruker SHELXTL'
_computing_publication_material 'Bruker SHELXTL'
_computing_structure_refinement 'SHELXL-97 (Sheldrick, 1997)'
_computing_structure_solution 'SHELXS-97 (Sheldrick, 1990)'
_diffrn_ambient_temperature 293(2)
_diffrn_measured_fraction_theta_full 0.997
_diffrn_measured_fraction_theta_max 0.997
_diffrn_measurement_device_type 'Bruker P4'
_diffrn_measurement_method '\w scans'
_diffrn_radiation_monochromator graphite
_diffrn_radiation_source 'fine-focus sealed tube'
_diffrn_radiation_type MoK\a
_diffrn_radiation_wavelength 0.71073
_diffrn_reflns_av_R_equivalents 0.0400
_diffrn_reflns_av_sigmaI/netI 0.0432
_diffrn_reflns_limit_h_max 12
_diffrn_reflns_limit_h_min -12
_diffrn_reflns_limit_k_max 9
_diffrn_reflns_limit_k_min -14
_diffrn_reflns_limit_l_max 37
_diffrn_reflns_limit_l_min -38
_diffrn_reflns_number 26112
_diffrn_reflns_theta_full 25.01
_diffrn_reflns_theta_max 25.01
_diffrn_reflns_theta_min 2.35
_diffrn_standards_decay_% 0
_diffrn_standards_interval_count 0
_diffrn_standards_interval_time 0
_diffrn_standards_number 0
_exptl_absorpt_coefficient_mu 1.284
_exptl_absorpt_correction_type none
_exptl_crystal_colour Colorless
_exptl_crystal_density_diffrn 1.540
_exptl_crystal_density_meas ?
_exptl_crystal_density_method 'not measured'
_exptl_crystal_description Prism
_exptl_crystal_F_000 1880
_exptl_crystal_size_max 0.2000
_exptl_crystal_size_mid 0.2000
_exptl_crystal_size_min 0.2000
_refine_diff_density_max 0.521
_refine_diff_density_min -0.339
_refine_diff_density_rms 0.066
_refine_ls_abs_structure_details 'Flack H D (1983), Acta Cryst. A39, 876-881'
_refine_ls_abs_structure_Flack 0.020(7)
_refine_ls_extinction_coef 0.0104(3)
_refine_ls_extinction_expression Fc^*^=kFc[1+0.001xFc^2^\l^3^/sin(2\q)]^-1/4^
_refine_ls_extinction_method SHELXL
_refine_ls_goodness_of_fit_ref 1.031
_refine_ls_hydrogen_treatment constr
_refine_ls_matrix_type full
_refine_ls_number_parameters 542
_refine_ls_number_reflns 6955
_refine_ls_number_restraints 0
_refine_ls_restrained_S_all 1.031
_refine_ls_R_factor_all 0.0312
_refine_ls_R_factor_gt 0.0292
_refine_ls_shift/su_max 0.002
_refine_ls_shift/su_mean 0.000
_refine_ls_structure_factor_coef Fsqd
_refine_ls_weighting_details 'calc w=1/[\s^2^(Fo^2^)+(0.0374P)^2^+0.0000P] where P=(Fo^2^+2Fc^2^)/3'
_refine_ls_weighting_scheme calc
_refine_ls_wR_factor_gt 0.0668
_refine_ls_wR_factor_ref 0.0680
_reflns_number_gt 6622
_reflns_number_total 6955
_reflns_threshold_expression I>2sigma(I)
_cod_data_source_file cg200926z_si_002.cif
_cod_data_source_block 4
_cod_depositor_comments
;
The following automatic conversions were performed:

'_symmetry_cell_setting' value 'Orthorhombic' changed to
'orthorhombic' according to
/home/saulius/struct/CIF-dictionaries/cif_core.dic dictionary named
'cif_core.dic' version 2.4.1 from 2010-06-29.

Automatic conversion script
Id: cif_fix_values 1715 2011-07-08 13:25:40Z adriana 

The following automatic conversions were performed:

'_exptl_crystal_density_meas' value 'not measured' was changed to '?'
- the value is perceived as not measured.

Automatic conversion script
Id: cif_fix_values 3008 2015-01-20 13:52:24Z robertas 
;
_cod_original_cell_volume 3947.6(14)
_cod_original_sg_symbol_H-M P2(1)2(1)2(1)
_cod_database_code 4502831

loop_
_symmetry_equiv_pos_as_xyz
'x, y, z'
'-x+1/2, -y, z+1/2'
'-x, y+1/2, -z+1/2'
'x+1/2, -y+1/2, -z'

loop_
_atom_site_label
_atom_site_type_symbol
_atom_site_fract_x
_atom_site_fract_y
_atom_site_fract_z
_atom_site_U_iso_or_equiv
_atom_site_adp_type
_atom_site_occupancy
_atom_site_symmetry_multiplicity
_atom_site_calc_flag
_atom_site_refinement_flags
C1 C 0.7485(3) 1.1317(2) 0.89813(8) 0.0163(6) Uani 1 1 d .
C2 C 0.8126(3) 1.1017(2) 0.93385(8) 0.0204(6) Uani 1 1 d .
H2A H 0.7643 1.0814 0.9570 0.024 Uiso 1 1 calc R
C3 C 0.9475(3) 1.1008(2) 0.93637(8) 0.0182(6) Uani 1 1 d .
H3A H 0.9872 1.0808 0.9612 0.022 Uiso 1 1 calc R
C4 C 1.0235(3) 1.1291(2) 0.90274(8) 0.0169(6) Uani 1 1 d .
C5 C 0.9621(3) 1.1643(2) 0.86458(8) 0.0179(6) Uani 1 1 d .
C6 C 1.0316(3) 1.1985(2) 0.82881(9) 0.0277(7) Uani 1 1 d .
H6A H 1.1218 1.1953 0.8291 0.033 Uiso 1 1 calc R
C7 C 0.9704(3) 1.2361(3) 0.79388(9) 0.0312(7) Uani 1 1 d .
H7A H 1.0189 1.2556 0.7706 0.037 Uiso 1 1 calc R
C8 C 0.8357(3) 1.2453(3) 0.79296(9) 0.0290(7) Uani 1 1 d .
H8A H 0.7945 1.2735 0.7695 0.035 Uiso 1 1 calc R
C9 C 0.7645(3) 1.2128(2) 0.82640(9) 0.0252(7) Uani 1 1 d .
H9A H 0.6747 1.2195 0.8253 0.030 Uiso 1 1 calc R
C10 C 0.8228(3) 1.1690(2) 0.86291(8) 0.0176(6) Uani 1 1 d .
C11 C 0.6026(3) 1.1188(2) 0.89741(8) 0.0186(6) Uani 1 1 d .
C12 C 1.1672(3) 1.1243(2) 0.90924(8) 0.0179(6) Uani 1 1 d .
C13 C 0.4030(3) 0.7160(2) 0.88267(8) 0.0248(6) Uani 1 1 d .
C14 C 0.4529(3) 0.7029(2) 0.92171(9) 0.0327(8) Uani 1 1 d .
H14A H 0.4792 0.7660 0.9365 0.039 Uiso 1 1 calc R
C15 C 0.4651(3) 0.5961(2) 0.93968(9) 0.0279(7) Uani 1 1 d .
H15A H 0.5018 0.5891 0.9659 0.033 Uiso 1 1 calc R
C16 C 0.4234(3) 0.5012(2) 0.91903(8) 0.0209(6) Uani 1 1 d .
C17 C 0.3689(3) 0.5117(2) 0.87835(8) 0.0192(6) Uani 1 1 d .
C18 C 0.3296(3) 0.4169(2) 0.85421(8) 0.0227(6) Uani 1 1 d .
H18A H 0.3364 0.3448 0.8652 0.027 Uiso 1 1 calc R
C19 C 0.2822(3) 0.4313(2) 0.81508(9) 0.0274(7) Uani 1 1 d .
H19A H 0.2577 0.3685 0.7997 0.033 Uiso 1 1 calc R
C20 C 0.2697(3) 0.5386(3) 0.79755(9) 0.0300(7) Uani 1 1 d .
H20A H 0.2367 0.5468 0.7709 0.036 Uiso 1 1 calc R
C21 C 0.3061(3) 0.6308(2) 0.81976(9) 0.0258(7) Uani 1 1 d .
H21A H 0.2952 0.7020 0.8083 0.031 Uiso 1 1 calc R
C22 C 0.3598(3) 0.6207(2) 0.85976(8) 0.0214(6) Uani 1 1 d .
C23 C 0.4034(3) 0.8316(2) 0.86354(9) 0.0290(7) Uani 1 1 d .
C24 C 0.4439(3) 0.3897(2) 0.94023(8) 0.0215(6) Uani 1 1 d .
C25 C 0.2318(3) 1.0496(2) 0.69011(8) 0.0209(6) Uani 1 1 d .
C26 C 0.0989(3) 1.0429(3) 0.68567(8) 0.0312(7) Uani 1 1 d .
H26A H 0.0442 1.0645 0.7072 0.037 Uiso 1 1 calc R
C27 C 0.0480(3) 1.0034(3) 0.64865(9) 0.0335(7) Uani 1 1 d .
H27A H -0.0415 0.9988 0.6453 0.040 Uiso 1 1 calc R
C28 C 0.1283(3) 0.9711(2) 0.61679(7) 0.0171(5) Uani 1 1 d .
C29 C 0.2616(3) 0.9784(3) 0.62157(9) 0.0358(8) Uani 1 1 d .
H29A H 0.3162 0.9569 0.6000 0.043 Uiso 1 1 calc R
C30 C 0.3132(3) 1.0174(3) 0.65818(9) 0.0346(8) Uani 1 1 d .
H30A H 0.4027 1.0220 0.6614 0.042 Uiso 1 1 calc R
C31 C 0.2704(3) 1.0413(2) 0.76608(8) 0.0216(6) Uani 1 1 d .
H31A H 0.2102 0.9852 0.7720 0.026 Uiso 1 1 calc R
C32 C 0.4219(3) 1.1655(2) 0.77205(8) 0.0279(7) Uani 1 1 d .
H32A H 0.4859 1.2109 0.7837 0.033 Uiso 1 1 calc R
C33 C 0.3869(3) 1.1667(2) 0.73184(8) 0.0266(6) Uani 1 1 d .
H33A H 0.4210 1.2115 0.7109 0.032 Uiso 1 1 calc R
C34 C 0.1460(3) 0.9061(2) 0.54393(8) 0.0191(6) Uani 1 1 d .
H34A H 0.2352 0.9162 0.5413 0.023 Uiso 1 1 calc R
C35 C -0.0543(3) 0.8652(2) 0.53073(8) 0.0190(6) Uani 1 1 d .
H35A H -0.1282 0.8412 0.5168 0.023 Uiso 1 1 calc R
C36 C -0.0507(3) 0.9025(2) 0.57008(8) 0.0201(6) Uani 1 1 d .
H36A H -0.1209 0.9095 0.5880 0.024 Uiso 1 1 calc R
C37 C 0.1827(4) 0.3153(3) 0.62773(11) 0.0540(10) Uani 1 1 d .
H37A H 0.1255 0.2758 0.6093 0.081 Uiso 1 1 calc R
H37B H 0.2524 0.2665 0.6359 0.081 Uiso 1 1 calc R
H37C H 0.2175 0.3802 0.6139 0.081 Uiso 1 1 calc R
C38 C 0.1780(5) 0.4131(3) 0.69551(12) 0.0620(13) Uani 1 1 d .
H38A H 0.1187 0.4311 0.7175 0.093 Uiso 1 1 calc R
H38B H 0.2119 0.4814 0.6838 0.093 Uiso 1 1 calc R
H38C H 0.2481 0.3687 0.7063 0.093 Uiso 1 1 calc R
C39 C -0.0153(4) 0.3301(3) 0.66793(12) 0.0525(10) Uani 1 1 d .
H39A H -0.0580 0.2933 0.6464 0.063 Uiso 1 1 calc R
C40 C 0.6160(4) 0.7373(4) 0.05412(11) 0.0689(12) Uani 1 1 d .
H40A H 0.6247 0.6615 0.0641 0.103 Uiso 1 1 calc R
H40B H 0.5257 0.7546 0.0504 0.103 Uiso 1 1 calc R
H40C H 0.6532 0.7885 0.0738 0.103 Uiso 1 1 calc R
C41 C 0.6804(4) 0.8566(3) -0.00505(12) 0.0590(11) Uani 1 1 d .
H41A H 0.7265 0.8526 -0.0309 0.088 Uiso 1 1 calc R
H41B H 0.7211 0.9112 0.0126 0.088 Uiso 1 1 calc R
H41C H 0.5921 0.8783 -0.0102 0.088 Uiso 1 1 calc R
C42 C 0.7522(4) 0.6638(3) -0.00067(12) 0.0475(9) Uani 1 1 d .
H42A H 0.7517 0.5965 0.0140 0.057 Uiso 1 1 calc R
N1 N 0.2895(2) 1.08711(19) 0.72835(6) 0.0213(5) Uani 1 1 d .
N2 N 0.3497(2) 1.08753(19) 0.79347(6) 0.0217(5) Uani 1 1 d .
N3 N 0.0770(2) 0.92830(18) 0.57872(6) 0.0171(5) Uani 1 1 d .
N4 N 0.0699(2) 0.86840(17) 0.51438(6) 0.0169(5) Uani 1 1 d .
N5 N 0.1114(3) 0.3508(2) 0.66409(8) 0.0367(6) Uani 1 1 d .
N6 N 0.6829(3) 0.7480(2) 0.01480(8) 0.0379(7) Uani 1 1 d .
O1 O 0.54600(19) 1.11319(18) 0.86307(6) 0.0285(5) Uani 1 1 d .
O2 O 0.54702(18) 1.10703(16) 0.93188(6) 0.0245(5) Uani 1 1 d .
O3 O 1.24331(18) 1.14216(15) 0.87895(6) 0.0233(4) Uani 1 1 d .
O4 O 1.20947(18) 1.10500(15) 0.94536(6) 0.0215(4) Uani 1 1 d .
O5 O 0.3417(2) 0.90764(16) 0.88306(7) 0.0355(5) Uani 1 1 d .
O6 O 0.4657(3) 0.85006(17) 0.83179(7) 0.0480(7) Uani 1 1 d .
O7 O 0.5473(2) 0.37035(17) 0.95782(6) 0.0329(5) Uani 1 1 d .
O8 O 0.34854(17) 0.32034(15) 0.93826(6) 0.0236(4) Uani 1 1 d .
O9 O -0.0786(3) 0.3579(2) 0.69911(9) 0.0683(9) Uani 1 1 d .
O10 O 0.8166(3) 0.6665(2) -0.03250(8) 0.0590(7) Uani 1 1 d .
Zn1 Zn 0.38525(3) 1.16757(2) 0.956294(8) 0.01675(9) Uani 1 1 d .
Zn2 Zn 0.37636(3) 1.04493(2) 0.852516(8) 0.01846(9) Uani 1 1 d .

loop_
_atom_site_aniso_label
_atom_site_aniso_U_11
_atom_site_aniso_U_22
_atom_site_aniso_U_33
_atom_site_aniso_U_23
_atom_site_aniso_U_13
_atom_site_aniso_U_12
C1 0.0138(14) 0.0200(14) 0.0150(13) -0.0023(10) 0.0012(11) -0.0005(11)
C2 0.0180(15) 0.0287(16) 0.0145(14) 0.0017(12) 0.0021(12) -0.0025(12)
C3 0.0175(14) 0.0255(15) 0.0116(13) 0.0007(11) -0.0022(12) -0.0021(11)
C4 0.0149(14) 0.0164(14) 0.0195(15) -0.0024(11) 0.0000(11) -0.0020(11)
C5 0.0170(14) 0.0166(13) 0.0201(14) -0.0028(11) 0.0016(12) -0.0033(11)
C6 0.0181(16) 0.0419(18) 0.0230(16) 0.0091(13) 0.0013(13) -0.0019(13)
C7 0.0257(17) 0.047(2) 0.0214(16) 0.0111(14) 0.0045(13) -0.0044(14)
C8 0.0279(17) 0.0397(18) 0.0194(15) 0.0123(13) -0.0092(13) -0.0067(13)
C9 0.0172(15) 0.0348(16) 0.0236(15) 0.0059(12) -0.0047(13) -0.0034(12)
C10 0.0180(14) 0.0194(13) 0.0155(13) -0.0002(11) -0.0018(11) -0.0011(11)
C11 0.0197(15) 0.0162(13) 0.0199(13) -0.0007(10) 0.0034(13) -0.0002(11)
C12 0.0186(15) 0.0147(13) 0.0204(15) -0.0012(10) -0.0003(12) -0.0008(10)
C13 0.0268(17) 0.0219(14) 0.0256(15) 0.0004(11) 0.0040(13) 0.0010(12)
C14 0.040(2) 0.0260(16) 0.0318(18) -0.0054(13) -0.0043(15) -0.0039(14)
C15 0.0288(17) 0.0321(16) 0.0228(15) -0.0001(12) -0.0030(13) -0.0048(13)
C16 0.0149(14) 0.0276(15) 0.0202(14) -0.0007(11) 0.0041(11) -0.0029(11)
C17 0.0143(14) 0.0210(13) 0.0223(13) 0.0014(10) 0.0040(12) 0.0006(11)
C18 0.0233(15) 0.0230(14) 0.0217(14) 0.0018(11) 0.0019(12) -0.0026(11)
C19 0.0322(17) 0.0270(16) 0.0228(14) -0.0024(12) 0.0010(14) -0.0069(13)
C20 0.0333(18) 0.0360(17) 0.0206(14) 0.0013(13) -0.0051(14) -0.0023(14)
C21 0.0274(17) 0.0251(15) 0.0250(15) 0.0055(12) -0.0013(13) 0.0012(12)
C22 0.0190(15) 0.0225(13) 0.0228(14) -0.0005(10) 0.0032(12) 0.0012(11)
C23 0.0332(18) 0.0223(15) 0.0316(16) -0.0061(13) -0.0059(15) -0.0009(14)
C24 0.0157(14) 0.0304(16) 0.0185(14) -0.0002(12) 0.0008(12) 0.0011(12)
C25 0.0234(15) 0.0277(15) 0.0116(13) -0.0021(11) -0.0044(11) -0.0022(13)
C26 0.0214(16) 0.0545(19) 0.0177(14) -0.0110(13) 0.0050(13) 0.0005(15)
C27 0.0164(15) 0.058(2) 0.0265(16) -0.0130(15) 0.0016(14) -0.0012(14)
C28 0.0175(14) 0.0224(13) 0.0113(12) -0.0008(10) -0.0004(12) -0.0023(12)
C29 0.0203(16) 0.067(2) 0.0196(15) -0.0154(15) 0.0043(13) -0.0032(15)
C30 0.0160(15) 0.064(2) 0.0233(16) -0.0133(15) 0.0019(13) -0.0090(14)
C31 0.0241(15) 0.0267(14) 0.0141(13) -0.0008(11) -0.0006(12) -0.0062(13)
C32 0.0288(17) 0.0325(16) 0.0223(15) -0.0027(13) -0.0018(13) -0.0097(13)
C33 0.0285(16) 0.0320(15) 0.0193(13) 0.0010(11) -0.0015(14) -0.0124(15)
C34 0.0145(14) 0.0256(14) 0.0172(13) -0.0025(11) 0.0026(12) 0.0008(10)
C35 0.0137(13) 0.0268(15) 0.0165(14) 0.0027(10) -0.0008(11) -0.0024(11)
C36 0.0136(14) 0.0315(15) 0.0152(13) -0.0017(11) 0.0012(12) -0.0029(11)
C37 0.061(3) 0.057(2) 0.044(2) 0.0058(19) 0.020(2) 0.010(2)
C38 0.099(4) 0.044(2) 0.043(2) 0.0044(17) -0.020(2) -0.008(2)
C39 0.053(3) 0.057(2) 0.048(2) -0.0084(19) 0.007(2) 0.007(2)
C40 0.045(2) 0.119(4) 0.043(2) 0.008(2) 0.005(2) 0.013(3)
C41 0.072(3) 0.043(2) 0.062(3) -0.0049(18) -0.021(2) 0.005(2)
C42 0.042(2) 0.046(2) 0.054(2) 0.0038(18) -0.0012(19) -0.0055(18)
N1 0.0230(13) 0.0295(13) 0.0114(11) -0.0029(9) -0.0033(10) -0.0036(10)
N2 0.0224(14) 0.0278(12) 0.0149(11) -0.0037(9) -0.0019(10) -0.0036(10)
N3 0.0182(13) 0.0224(12) 0.0106(11) -0.0024(9) 0.0000(9) -0.0018(9)
N4 0.0143(12) 0.0234(12) 0.0129(11) 0.0001(9) 0.0005(9) 0.0008(9)
N5 0.0461(17) 0.0338(14) 0.0301(14) -0.0035(10) 0.0002(14) 0.0012(14)
N6 0.0392(17) 0.0403(16) 0.0343(15) 0.0023(12) -0.0023(13) 0.0041(13)
O1 0.0154(10) 0.0534(13) 0.0167(10) 0.0041(9) -0.0042(8) -0.0092(9)
O2 0.0129(10) 0.0433(12) 0.0174(10) 0.0016(9) 0.0029(8) 0.0038(9)
O3 0.0164(10) 0.0318(11) 0.0218(10) 0.0034(8) 0.0034(9) 0.0020(8)
O4 0.0147(10) 0.0301(11) 0.0196(10) 0.0036(8) -0.0040(8) -0.0016(8)
O5 0.0406(14) 0.0214(10) 0.0445(13) -0.0006(9) 0.0085(11) 0.0031(9)
O6 0.0768(19) 0.0287(12) 0.0383(14) 0.0044(10) 0.0200(14) 0.0022(12)
O7 0.0211(11) 0.0424(12) 0.0353(12) 0.0146(10) -0.0091(10) -0.0050(9)
O8 0.0144(10) 0.0274(10) 0.0291(11) 0.0051(9) -0.0012(9) -0.0020(8)
O9 0.068(2) 0.077(2) 0.0602(18) -0.0019(14) 0.0156(16) 0.0210(16)
O10 0.0624(19) 0.0559(16) 0.0587(17) -0.0092(14) 0.0214(15) -0.0031(14)
Zn1 0.01137(15) 0.02622(16) 0.01266(15) 0.00399(11) 0.00002(13) 0.00051(14)
Zn2 0.01561(16) 0.02657(16) 0.01321(15) -0.00099(12) -0.00016(14) -0.00260(13)

loop_
_atom_type_symbol
_atom_type_description
_atom_type_scat_dispersion_real
_atom_type_scat_dispersion_imag
_atom_type_scat_source
C C 0.0033 0.0016 'International Tables Vol C Tables 4.2.6.8 and 6.1.1.4'
H H 0.0000 0.0000 'International Tables Vol C Tables 4.2.6.8 and 6.1.1.4'
N N 0.0061 0.0033 'International Tables Vol C Tables 4.2.6.8 and 6.1.1.4'
O O 0.0106 0.0060 'International Tables Vol C Tables 4.2.6.8 and 6.1.1.4'
Zn Zn 0.2839 1.4301 'International Tables Vol C Tables 4.2.6.8 and 6.1.1.4'

loop_
_geom_angle_atom_site_label_1
_geom_angle_atom_site_label_2
_geom_angle_atom_site_label_3
_geom_angle
_geom_angle_site_symmetry_1
_geom_angle_site_symmetry_3
C2 C1 C10 119.1(2) . .
C2 C1 C11 117.7(2) . .
C10 C1 C11 123.2(2) . .
C1 C2 C3 122.0(3) . .
C1 C2 H2A 119.0 . .
C3 C2 H2A 119.0 . .
C4 C3 C2 121.2(3) . .
C4 C3 H3A 119.4 . .
C2 C3 H3A 119.4 . .
C3 C4 C5 119.4(3) . .
C3 C4 C12 116.2(2) . .
C5 C4 C12 124.3(2) . .
C6 C5 C10 117.6(3) . .
C6 C5 C4 123.7(3) . .
C10 C5 C4 118.7(3) . .
C7 C6 C5 122.1(3) . .
C7 C6 H6A 118.9 . .
C5 C6 H6A 118.9 . .
C6 C7 C8 120.2(3) . .
C6 C7 H7A 119.9 . .
C8 C7 H7A 119.9 . .
C9 C8 C7 119.9(3) . .
C9 C8 H8A 120.1 . .
C7 C8 H8A 120.1 . .
C8 C9 C10 122.3(3) . .
C8 C9 H9A 118.9 . .
C10 C9 H9A 118.9 . .
C9 C10 C5 117.9(3) . .
C9 C10 C1 122.9(2) . .
C5 C10 C1 119.3(3) . .
O1 C11 O2 124.3(3) . .
O1 C11 C1 118.8(2) . .
O2 C11 C1 116.7(2) . .
O4 C12 O3 121.8(3) . .
O4 C12 C4 118.5(2) . .
O3 C12 C4 119.8(2) . .
C14 C13 C22 120.3(2) . .
C14 C13 C23 118.7(2) . .
C22 C13 C23 120.9(2) . .
C13 C14 C15 121.1(3) . .
C13 C14 H14A 119.4 . .
C15 C14 H14A 119.4 . .
C16 C15 C14 120.8(3) . .
C16 C15 H15A 119.6 . .
C14 C15 H15A 119.6 . .
C15 C16 C17 119.6(3) . .
C15 C16 C24 117.1(2) . .
C17 C16 C24 123.2(2) . .
C18 C17 C22 117.8(2) . .
C18 C17 C16 122.8(2) . .
C22 C17 C16 119.2(2) . .
C19 C18 C17 120.5(3) . .
C19 C18 H18A 119.8 . .
C17 C18 H18A 119.8 . .
C18 C19 C20 121.4(3) . .
C18 C19 H19A 119.3 . .
C20 C19 H19A 119.3 . .
C21 C20 C19 119.6(3) . .
C21 C20 H20A 120.2 . .
C19 C20 H20A 120.2 . .
C20 C21 C22 121.4(3) . .
C20 C21 H21A 119.3 . .
C22 C21 H21A 119.3 . .
C21 C22 C13 122.1(2) . .
C21 C22 C17 119.1(2) . .
C13 C22 C17 118.8(2) . .
O6 C23 O5 123.2(3) . .
O6 C23 C13 120.4(3) . .
O5 C23 C13 116.3(3) . .
O7 C24 O8 124.5(2) . .
O7 C24 C16 119.7(3) . .
O8 C24 C16 115.8(2) . .
C26 C25 C30 120.6(3) . .
C26 C25 N1 121.1(3) . .
C30 C25 N1 118.3(3) . .
C25 C26 C27 119.0(3) . .
C25 C26 H26A 120.5 . .
C27 C26 H26A 120.5 . .
C28 C27 C26 120.8(3) . .
C28 C27 H27A 119.6 . .
C26 C27 H27A 119.6 . .
C27 C28 C29 119.7(3) . .
C27 C28 N3 121.3(3) . .
C29 C28 N3 119.0(2) . .
C30 C29 C28 120.0(3) . .
C30 C29 H29A 120.0 . .
C28 C29 H29A 120.0 . .
C29 C30 C25 119.9(3) . .
C29 C30 H30A 120.0 . .
C25 C30 H30A 120.0 . .
N2 C31 N1 110.2(2) . .
N2 C31 H31A 124.9 . .
N1 C31 H31A 124.9 . .
C33 C32 N2 110.3(2) . .
C33 C32 H32A 124.9 . .
N2 C32 H32A 124.9 . .
C32 C33 N1 105.4(2) . .
C32 C33 H33A 127.3 . .
N1 C33 H33A 127.3 . .
N4 C34 N3 110.7(2) . .
N4 C34 H34A 124.6 . .
N3 C34 H34A 124.6 . .
C36 C35 N4 109.0(2) . .
C36 C35 H35A 125.5 . .
N4 C35 H35A 125.5 . .
C35 C36 N3 106.8(2) . .
C35 C36 H36A 126.6 . .
N3 C36 H36A 126.6 . .
N5 C37 H37A 109.5 . .
N5 C37 H37B 109.5 . .
H37A C37 H37B 109.5 . .
N5 C37 H37C 109.5 . .
H37A C37 H37C 109.5 . .
H37B C37 H37C 109.5 . .
N5 C38 H38A 109.5 . .
N5 C38 H38B 109.5 . .
H38A C38 H38B 109.5 . .
N5 C38 H38C 109.5 . .
H38A C38 H38C 109.5 . .
H38B C38 H38C 109.5 . .
O9 C39 N5 122.6(4) . .
O9 C39 H39A 118.7 . .
N5 C39 H39A 118.7 . .
N6 C40 H40A 109.5 . .
N6 C40 H40B 109.5 . .
H40A C40 H40B 109.5 . .
N6 C40 H40C 109.5 . .
H40A C40 H40C 109.5 . .
H40B C40 H40C 109.5 . .
N6 C41 H41A 109.5 . .
N6 C41 H41B 109.5 . .
H41A C41 H41B 109.5 . .
N6 C41 H41C 109.5 . .
H41A C41 H41C 109.5 . .
H41B C41 H41C 109.5 . .
O10 C42 N6 126.0(4) . .
O10 C42 H42A 117.0 . .
N6 C42 H42A 117.0 . .
C31 N1 C33 108.0(2) . .
C31 N1 C25 126.1(2) . .
C33 N1 C25 125.5(2) . .
C31 N2 C32 106.1(2) . .
C31 N2 Zn2 128.26(19) . .
C32 N2 Zn2 125.29(18) . .
C34 N3 C36 106.9(2) . .
C34 N3 C28 125.9(2) . .
C36 N3 C28 127.2(2) . .
C34 N4 C35 106.5(2) . .
C34 N4 Zn1 128.49(18) . 2_574
C35 N4 Zn1 124.84(17) . 2_574
C39 N5 C38 119.9(3) . .
C39 N5 C37 121.2(3) . .
C38 N5 C37 118.8(4) . .
C42 N6 C41 121.2(3) . .
C42 N6 C40 121.2(3) . .
C41 N6 C40 117.4(3) . .
C11 O1 Zn2 126.25(18) . .
C11 O2 Zn1 133.99(18) . .
C12 O3 Zn2 131.28(17) . 1_655
C12 O4 Zn1 114.15(17) . 1_655
C23 O5 Zn2 104.67(19) . .
C24 O8 Zn1 115.81(17) . 1_545
O8 Zn1 N4 122.08(8) 1_565 2_575
O8 Zn1 O2 112.59(8) 1_565 .
N4 Zn1 O2 95.87(8) 2_575 .
O8 Zn1 O4 96.81(8) 1_565 1_455
N4 Zn1 O4 107.47(8) 2_575 1_455
O2 Zn1 O4 124.09(8) . 1_455
O5 Zn2 O1 115.14(9) . .
O5 Zn2 O3 98.25(8) . 1_455
O1 Zn2 O3 107.52(9) . 1_455
O5 Zn2 N2 132.45(9) . .
O1 Zn2 N2 100.65(9) . .
O3 Zn2 N2 99.67(9) 1_455 .

loop_
_geom_bond_atom_site_label_1
_geom_bond_atom_site_label_2
_geom_bond_distance
_geom_bond_site_symmetry_2
C1 C2 1.375(4) .
C1 C10 1.440(4) .
C1 C11 1.511(4) .
C2 C3 1.393(4) .
C2 H2A 0.9300 .
C3 C4 1.380(4) .
C3 H3A 0.9300 .
C4 C5 1.446(4) .
C4 C12 1.496(4) .
C5 C6 1.418(4) .
C5 C10 1.437(4) .
C6 C7 1.367(4) .
C6 H6A 0.9300 .
C7 C8 1.392(4) .
C7 H7A 0.9300 .
C8 C9 1.360(4) .
C8 H8A 0.9300 .
C9 C10 1.420(4) .
C9 H9A 0.9300 .
C11 O1 1.254(3) .
C11 O2 1.259(3) .
C12 O4 1.265(3) .
C12 O3 1.271(3) .
C13 C14 1.369(4) .
C13 C22 1.423(4) .
C13 C23 1.506(4) .
C14 C15 1.401(4) .
C14 H14A 0.9300 .
C15 C16 1.377(4) .
C15 H15A 0.9300 .
C16 C17 1.433(4) .
C16 C24 1.506(4) .
C17 C18 1.428(4) .
C17 C22 1.430(3) .
C18 C19 1.365(4) .
C18 H18A 0.9300 .
C19 C20 1.400(4) .
C19 H19A 0.9300 .
C20 C21 1.362(4) .
C20 H20A 0.9300 .
C21 C22 1.410(4) .
C21 H21A 0.9300 .
C23 O6 1.228(4) .
C23 O5 1.271(3) .
C24 O7 1.229(3) .
C24 O8 1.283(3) .
C25 C26 1.379(4) .
C25 C30 1.383(4) .
C25 N1 1.440(3) .
C26 C27 1.386(4) .
C26 H26A 0.9300 .
C27 C28 1.374(4) .
C27 H27A 0.9300 .
C28 C29 1.384(4) .
C28 N3 1.431(3) .
C29 C30 1.376(4) .
C29 H29A 0.9300 .
C30 H30A 0.9300 .
C31 N2 1.323(3) .
C31 N1 1.348(3) .
C31 H31A 0.9300 .
C32 C33 1.347(4) .
C32 N2 1.374(4) .
C32 H32A 0.9300 .
C33 N1 1.383(4) .
C33 H33A 0.9300 .
C34 N4 1.313(3) .
C34 N3 1.355(3) .
C34 H34A 0.9300 .
C35 C36 1.345(4) .
C35 N4 1.384(3) .
C35 H35A 0.9300 .
C36 N3 1.379(3) .
C36 H36A 0.9300 .
C37 N5 1.447(4) .
C37 H37A 0.9600 .
C37 H37B 0.9600 .
C37 H37C 0.9600 .
C38 N5 1.431(4) .
C38 H38A 0.9600 .
C38 H38B 0.9600 .
C38 H38C 0.9600 .
C39 O9 1.244(4) .
C39 N5 1.334(5) .
C39 H39A 0.9300 .
C40 N6 1.450(4) .
C40 H40A 0.9600 .
C40 H40B 0.9600 .
C40 H40C 0.9600 .
C41 N6 1.440(4) .
C41 H41A 0.9600 .
C41 H41B 0.9600 .
C41 H41C 0.9600 .
C42 O10 1.223(4) .
C42 N6 1.326(4) .
C42 H42A 0.9300 .
N2 Zn2 1.990(2) .
N4 Zn1 1.977(2) 2_574
O1 Zn2 1.956(2) .
O2 Zn1 1.9786(19) .
O3 Zn2 1.9849(19) 1_655
O4 Zn1 1.9889(18) 1_655
O5 Zn2 1.938(2) .
O8 Zn1 1.9425(19) 1_545
Zn1 O8 1.9425(19) 1_565
Zn1 N4 1.977(2) 2_575
Zn1 O4 1.9889(19) 1_455
Zn2 O3 1.9849(19) 1_455
